data_9007744
loop_
_publ_author_name
'Brodt, K.'
'Fuess, H.'
'Paulus, E. F.'
'Assmus, W.'
'Kowalewski, J.'

_publ_section_title
;
 Untwinned single crystals of the high-temperature superconductor
 YBa2Cu3O7-x
;
_journal_name_full 'Acta Crystallographica, Section C'
_journal_page_first 354
_journal_page_last 358
_journal_paper_doi 10.1107/S0108270189006803
_journal_volume 46
_journal_year 1990
_chemical_formula_structural YBa2Cu2.94O6.82
_chemical_formula_sum 'Ba2 Cu2.941 O6.822 Y'
_space_group_IT_number 47
_symmetry_space_group_name_Hall '-P 2 2'
_symmetry_space_group_name_H-M 'P m m m'
_cell_angle_alpha 90
_cell_angle_beta 90
_cell_angle_gamma 90
_cell_length_a 3.836
_cell_length_b 3.883
_cell_length_c 11.686
_cell_formula_units_Z 1
_cell_volume 174.065
_database_code_amcsd 0010104
_exptl_crystal_density_diffrn 6.292
_cod_original_formula_sum 'Y Ba2 Cu2.941 O6.822'
_cod_database_code 9007744
_amcsd_formula_title YBa2Cu2.94O6.82

loop_
_space_group_symop_operation_xyz
x,y,z
x,-y,z
-x,y,-z
-x,y,z
x,-y,-z
x,y,-z
-x,-y,z
-x,-y,-z

loop_
_atom_site_aniso_label
_atom_site_aniso_U_11
_atom_site_aniso_U_22
_atom_site_aniso_U_33
_atom_site_aniso_U_12
_atom_site_aniso_U_13
_atom_site_aniso_U_23
Y1 0.00600 0.00490 0.00510 0.00000 0.00000 0.00000
Ba1 0.01000 0.00690 0.00760 0.00000 0.00000 0.00000
Cu1 0.00970 0.00770 0.00450 0.00000 0.00000 0.00000
Cu2 0.00520 0.00430 0.00830 0.00000 0.00000 0.00000
O1 0.01400 0.01100 0.00700 0.00000 0.00000 0.00000
O2 0.00600 0.00600 0.01000 0.00000 0.00000 0.00000
O3 0.00700 0.00400 0.01000 0.00000 0.00000 0.00000
O4 0.03200 0.01100 0.01300 0.00000 0.00000 0.00000

loop_
_atom_site_label
_atom_site_fract_x
_atom_site_fract_y
_atom_site_fract_z
_atom_site_occupancy
_atom_site_U_iso_or_equiv
Y1 0.50000 0.50000 0.50000 1.00000 0.00530
Ba1 0.50000 0.50000 0.18434 1.00000 0.00820
Cu1 0.00000 0.00000 0.00000 0.94100 0.00730
Cu2 0.00000 0.00000 0.35588 1.00000 0.00600
O1 0.00000 0.00000 0.15800 0.92100 0.01060
O2 0.50000 0.00000 0.37860 1.00000 0.00730
O3 0.00000 0.50000 0.37860 1.00000 0.00700
O4 0.00000 0.50000 0.00000 0.83000 0.01900
O5 0.50000 0.00000 0.00000 0.15000 0.01800

loop_
_cod_related_entry_id
_cod_related_entry_database
_cod_related_entry_code
1 AMCSD 0010104
